data_4349127
loop_
_publ_author_name
'Albuerne, Isabel G.'
'Alvarez, M. Angeles'
'Amor, Inmaculada'
'Garc\'ia, M Esther'
'Garc\'ia-Viv\'o, Daniel'
'Ruiz, Miguel A.'

_publ_section_title
;
 Cycloaddition Reactions of the Phosphinidene-Bridged Complex
 [Mo<sub>2</sub>Cp(\m-\k<sup>1</sup>:\k<sup>1</sup>,\h<sup>5</sup>-PC<sub>5</sub>H<sub>4</sub>)(CO)<sub>2</sub>(\h<sup>6</sup>-HMes*)]
 with Diazoalkanes and Other Heterocumulenes.
;
_journal_issue 20
_journal_name_full 'Inorganic chemistry'
_journal_page_first 10680
_journal_page_last 10691
_journal_paper_doi 10.1021/acs.inorgchem.6b01930
_journal_volume 55
_journal_year 2016
_chemical_formula_moiety 'C37 H44 Mo2 N O2 P S'
_chemical_formula_sum 'C37 H44 Mo2 N O2 P S'
_chemical_formula_weight 789.64
_space_group_IT_number 2
_space_group_name_Hall '-P 1'
_space_group_name_H-M_alt 'P -1'
_symmetry_cell_setting triclinic
_symmetry_Int_Tables_number 2
_symmetry_space_group_name_Hall '-P 1'
_symmetry_space_group_name_H-M 'P -1'
_atom_sites_solution_hydrogens geom
_audit_conform_dict_location ftp://ftp.iucr.org/pub/cif_core.dic
_audit_conform_dict_name cif_core.dic
_audit_conform_dict_version 2.4.3
_audit_creation_method 'WinGX routine CIF_UPDATE'
_cell_angle_alpha 95.834(5)
_cell_angle_beta 106.289(5)
_cell_angle_gamma 95.765(5)
_cell_formula_units_Z 2
_cell_length_a 10.5874(6)
_cell_length_b 11.1625(7)
_cell_length_c 15.7439(9)
_cell_measurement_reflns_used 9449
_cell_measurement_temperature 153(1)
_cell_measurement_theta_max 69.6940
_cell_measurement_theta_min 4.3800
_cell_measurement_wavelength 1.54184
_cell_volume 1760.43(19)
_computing_cell_refinement
;
CrysAlis RED, Oxford Diffraction Ltd.,
Version 1.171.31.7 (release 18-10-2006 CrysAlis171 .NET)
(compiled Oct 18 2006,16:28:17)
;
_computing_data_collection
;
CrysAlis CCD, Oxford Diffraction Ltd.,
Version 1.171.31.7 (release 18-10-2006 CrysAlis171 .NET)
(compiled Oct 18 2006,16:28:17)
;
_computing_data_reduction
;
CrysAlis RED, Oxford Diffraction Ltd.,
Version 1.171.31.7 (release 18-10-2006 CrysAlis171 .NET)
(compiled Oct 18 2006,16:28:17)
;
_computing_molecular_graphics 'Ortep for Windows (Farrugia, 2012)'
_computing_publication_material 'WinGX publication routines (Farrugia, 2012)'
_computing_structure_refinement 'SHELXL-2014 (Sheldrick, 2014)'
_computing_structure_solution 'SHELXL-2014 (Sheldrick, 2014)'
_diffrn_ambient_temperature 153(1)
_diffrn_measured_fraction_theta_full 0.994
_diffrn_measured_fraction_theta_max 0.979
_diffrn_measurement_device_type 'ONYX CCD'
_diffrn_measurement_method CCD
_diffrn_radiation_monochromator graphite
_diffrn_radiation_probe x-ray
_diffrn_radiation_source 'Nova (Cu) X-ray Source'
_diffrn_radiation_type CuK\a
_diffrn_radiation_wavelength 1.54184
_diffrn_reflns_av_R_equivalents 0.0365
_diffrn_reflns_Laue_measured_fraction_full 0.994
_diffrn_reflns_Laue_measured_fraction_max 0.979
_diffrn_reflns_limit_h_max 12
_diffrn_reflns_limit_h_min -12
_diffrn_reflns_limit_k_max 13
_diffrn_reflns_limit_k_min -13
_diffrn_reflns_limit_l_max 18
_diffrn_reflns_limit_l_min -18
_diffrn_reflns_number 15400
_diffrn_reflns_point_group_measured_fraction_full 0.994
_diffrn_reflns_point_group_measured_fraction_max 0.979
_diffrn_reflns_theta_full 67.684
_diffrn_reflns_theta_max 69.683
_diffrn_reflns_theta_min 2.952
_exptl_absorpt_coefficient_mu 7.065
_exptl_absorpt_correction_T_max 1.00000
_exptl_absorpt_correction_T_min 0.62556
_exptl_absorpt_correction_type multi-scan
_exptl_absorpt_process_details
;
CrysAlisPro 1.171.38.43 (Rigaku Oxford Diffraction, 2015)
Empirical absorption correction using spherical harmonics,
 implemented in SCALE3 ABSPACK scaling algorithm.
;
_exptl_crystal_colour green
_exptl_crystal_density_diffrn 1.49
_exptl_crystal_density_method 'not measured'
_exptl_crystal_description prism
_exptl_crystal_F_000 808
_exptl_crystal_size_max 0.2
_exptl_crystal_size_mid 0.16
_exptl_crystal_size_min 0.15
_refine_diff_density_max 0.719
_refine_diff_density_min -1.022
_refine_diff_density_rms 0.095
_refine_ls_extinction_method none
_refine_ls_goodness_of_fit_ref 1.015
_refine_ls_hydrogen_treatment constr
_refine_ls_matrix_type full
_refine_ls_number_constraints 0
_refine_ls_number_parameters 406
_refine_ls_number_reflns 6488
_refine_ls_number_restraints 0
_refine_ls_restrained_S_all 1.015
_refine_ls_R_factor_all 0.0379
_refine_ls_R_factor_gt 0.0345
_refine_ls_shift/su_max 0.002
_refine_ls_shift/su_mean 0
_refine_ls_structure_factor_coef Fsqd
_refine_ls_weighting_details 'w=1/[\s^2^(Fo^2^)+(0.0581P)^2^+0.6192P] where P=(Fo^2^+2Fc^2^)/3'
_refine_ls_weighting_scheme calc
_refine_ls_wR_factor_gt 0.0893
_refine_ls_wR_factor_ref 0.093
_reflns_number_gt 5914
_reflns_number_total 6488
_reflns_threshold_expression 'I > 2\s(I)'
_cod_data_source_file ic6b01930_si_002.cif
_cod_data_source_block compound3
_cod_database_code 4349127
_oxdiff_exptl_absorpt_empirical_full_min 0.583
_oxdiff_exptl_absorpt_empirical_full_max 2.527
_oxdiff_exptl_absorpt_empirical_details
;
Empirical correction (ABSPACK) includes:
- Absorption correction using spherical harmonics
- Frame scaling
;

loop_
_symmetry_equiv_pos_as_xyz
'x, y, z'
'-x, -y, -z'

loop_
_atom_site_label
_atom_site_type_symbol
_atom_site_fract_x
_atom_site_fract_y
_atom_site_fract_z
_atom_site_U_iso_or_equiv
_atom_site_adp_type
_atom_site_occupancy
_atom_site_calc_flag
Mo1 Mo 0.87688(2) 0.41798(2) 0.65845(2) 0.02417(9) Uani 1 d
Mo2 Mo 0.66542(2) 0.69959(2) 0.80016(2) 0.02152(8) Uani 1 d
P1 P 0.75369(7) 0.58469(7) 0.68707(5) 0.02431(16) Uani 1 d
S1 S 0.90317(8) 0.59126(7) 0.57052(6) 0.03639(19) Uani 1 d
N1 N 0.7048(3) 0.7405(2) 0.55647(17) 0.0309(6) Uani 1 d
O1 O 0.9158(3) 0.4238(2) 0.86283(15) 0.0423(6) Uani 1 d
O2 O 1.1822(2) 0.4951(2) 0.73948(18) 0.0469(6) Uani 1 d
C1 C 0.9029(3) 0.4225(3) 0.7875(2) 0.0312(7) Uani 1 d
C2 C 1.0688(3) 0.4676(3) 0.7080(2) 0.0335(7) Uani 1 d
C3 C 0.7696(3) 0.6590(3) 0.59215(19) 0.0275(6) Uani 1 d
C4 C 0.7355(3) 0.7859(3) 0.48259(19) 0.0280(6) Uani 1 d
C5 C 0.6974(3) 0.7155(3) 0.3989(2) 0.0338(7) Uani 1 d
H5 H 0.6533 0.637 0.391 0.041 Uiso 1 calc
C6 C 0.7259(3) 0.7635(3) 0.3277(2) 0.0363(7) Uani 1 d
H6 H 0.6993 0.7171 0.2717 0.044 Uiso 1 calc
C7 C 0.7928(3) 0.8789(3) 0.3385(2) 0.0351(7) Uani 1 d
H7 H 0.8137 0.9092 0.2905 0.042 Uiso 1 calc
C8 C 0.8289(4) 0.9496(3) 0.4212(2) 0.0399(8) Uani 1 d
H8 H 0.8735 1.0278 0.4287 0.048 Uiso 1 calc
C9 C 0.7988(4) 0.9040(3) 0.4929(2) 0.0391(8) Uani 1 d
H9 H 0.821 0.9525 0.548 0.047 Uiso 1 calc
C10 C 0.7309(4) 0.2409(3) 0.6320(2) 0.0407(8) Uani 1 d
H10 H 0.6849 0.2243 0.6728 0.049 Uiso 1 calc
C11 C 0.6859(3) 0.3000(3) 0.5566(2) 0.0403(8) Uani 1 d
H11 H 0.6055 0.3306 0.5389 0.048 Uiso 1 calc
C12 C 0.7848(4) 0.3043(3) 0.5126(2) 0.0391(8) Uani 1 d
H12 H 0.7798 0.3372 0.46 0.047 Uiso 1 calc
C13 C 0.8922(4) 0.2510(3) 0.5611(2) 0.0382(8) Uani 1 d
H13 H 0.9709 0.2434 0.547 0.046 Uiso 1 calc
C14 C 0.8589(4) 0.2112(3) 0.6348(2) 0.0418(8) Uani 1 d
H14 H 0.9119 0.1721 0.6781 0.05 Uiso 1 calc
C15 C 0.5842(3) 0.5570(3) 0.68484(19) 0.0280(6) Uani 1 d
C16 C 0.5631(3) 0.5044(3) 0.7610(2) 0.0296(6) Uani 1 d
H16 H 0.6013 0.4394 0.7854 0.036 Uiso 1 calc
C17 C 0.4742(3) 0.5701(3) 0.7909(2) 0.0334(7) Uani 1 d
H17 H 0.4446 0.5573 0.8399 0.04 Uiso 1 calc
C18 C 0.4368(3) 0.6593(3) 0.7342(2) 0.0340(7) Uani 1 d
H18 H 0.378 0.7141 0.74 0.041 Uiso 1 calc
C19 C 0.5021(3) 0.6523(3) 0.66819(19) 0.0301(6) Uani 1 d
H19 H 0.4939 0.7001 0.6224 0.036 Uiso 1 calc
C20 C 0.7809(3) 0.8895(3) 0.82014(19) 0.0259(6) Uani 1 d
H20 H 0.7935 0.9307 0.7741 0.031 Uiso 1 calc
C21 C 0.6621(3) 0.8968(3) 0.84621(19) 0.0264(6) Uani 1 d
C22 C 0.6460(3) 0.8296(3) 0.91550(18) 0.0248(6) Uani 1 d
H22 H 0.5763 0.8416 0.9392 0.03 Uiso 1 calc
C23 C 0.7321(3) 0.7448(3) 0.94991(18) 0.0239(6) Uani 1 d
C24 C 0.8498(3) 0.7421(3) 0.92193(18) 0.0234(6) Uani 1 d
H24 H 0.9082 0.6875 0.9429 0.028 Uiso 1 calc
C25 C 0.8784(3) 0.8211(3) 0.86287(18) 0.0242(6) Uani 1 d
C26 C 0.5720(3) 0.9917(3) 0.8112(2) 0.0330(7) Uani 1 d
C27 C 0.5291(4) 0.9784(3) 0.7087(2) 0.0389(8) Uani 1 d
H27A H 0.606 0.9774 0.6879 0.058 Uiso 1 calc
H27B H 0.4841 1.0457 0.6892 0.058 Uiso 1 calc
H27C H 0.4703 0.9039 0.685 0.058 Uiso 1 calc
C28 C 0.4469(3) 0.9834(3) 0.8426(2) 0.0404(8) Uani 1 d
H28A H 0.3956 0.9048 0.8204 0.061 Uiso 1 calc
H28B H 0.3946 1.0452 0.8204 0.061 Uiso 1 calc
H28C H 0.4723 0.995 0.9067 0.061 Uiso 1 calc
C29 C 0.6513(4) 1.1187(3) 0.8496(3) 0.0450(8) Uani 1 d
H29A H 0.6747 1.1283 0.9136 0.068 Uiso 1 calc
H29B H 0.5979 1.18 0.8277 0.068 Uiso 1 calc
H29C H 0.7306 1.1269 0.8313 0.068 Uiso 1 calc
C30 C 0.7198(3) 0.6770(3) 1.02734(19) 0.0270(6) Uani 1 d
C31 C 0.8257(3) 0.7436(3) 1.1123(2) 0.0353(7) Uani 1 d
H31A H 0.912 0.746 1.1034 0.053 Uiso 1 calc
H31B H 0.8238 0.7012 1.162 0.053 Uiso 1 calc
H31C H 0.8072 0.8251 1.1241 0.053 Uiso 1 calc
C32 C 0.7453(3) 0.5448(3) 1.0121(2) 0.0330(7) Uani 1 d
H32A H 0.6797 0.503 0.9594 0.049 Uiso 1 calc
H32B H 0.74 0.5054 1.0627 0.049 Uiso 1 calc
H32C H 0.8321 0.5433 1.0047 0.049 Uiso 1 calc
C33 C 0.5833(3) 0.6780(3) 1.0426(2) 0.0350(7) Uani 1 d
H33A H 0.5691 0.7604 1.0566 0.053 Uiso 1 calc
H33B H 0.5796 0.634 1.0913 0.053 Uiso 1 calc
H33C H 0.5157 0.6403 0.9895 0.053 Uiso 1 calc
C34 C 1.0176(3) 0.8363(3) 0.8499(2) 0.0291(6) Uani 1 d
C35 C 1.0988(3) 0.9356(3) 0.9252(2) 0.0394(8) Uani 1 d
H35A H 1.1001 0.91 0.9818 0.059 Uiso 1 calc
H35B H 1.0593 1.0092 0.9193 0.059 Uiso 1 calc
H35C H 1.1881 0.9498 0.9216 0.059 Uiso 1 calc
C36 C 1.0845(4) 0.7220(3) 0.8588(3) 0.0472(9) Uani 1 d
H36A H 1.17 0.7368 0.8491 0.071 Uiso 1 calc
H36B H 1.0305 0.6568 0.8152 0.071 Uiso 1 calc
H36C H 1.0953 0.7003 0.9176 0.071 Uiso 1 calc
C37 C 1.0168(4) 0.8797(4) 0.7606(3) 0.0535(11) Uani 1 d
H37A H 1.105 0.8856 0.7548 0.08 Uiso 1 calc
H37B H 0.9868 0.958 0.7586 0.08 Uiso 1 calc
H37C H 0.9581 0.8228 0.7126 0.08 Uiso 1 calc

loop_
_atom_site_aniso_label
_atom_site_aniso_U_11
_atom_site_aniso_U_22
_atom_site_aniso_U_33
_atom_site_aniso_U_23
_atom_site_aniso_U_13
_atom_site_aniso_U_12
Mo1 0.02380(14) 0.02490(14) 0.02426(14) 0.00169(9) 0.00914(9) 0.00103(9)
Mo2 0.01864(13) 0.02547(14) 0.02131(13) 0.00300(9) 0.00843(9) -0.00029(9)
P1 0.0237(4) 0.0273(4) 0.0232(3) 0.0028(3) 0.0100(3) 0.0015(3)
S1 0.0399(4) 0.0385(4) 0.0432(4) 0.0154(3) 0.0265(4) 0.0116(3)
N1 0.0380(15) 0.0330(14) 0.0253(12) 0.0060(10) 0.0141(10) 0.0069(11)
O1 0.0503(15) 0.0558(15) 0.0244(12) 0.0086(10) 0.0125(10) 0.0158(12)
O2 0.0244(13) 0.0478(15) 0.0650(16) 0.0007(12) 0.0124(11) -0.0017(11)
C1 0.0226(15) 0.0291(16) 0.0410(19) 0.0035(13) 0.0080(12) 0.0052(12)
C2 0.0378(19) 0.0275(15) 0.0380(17) 0.0008(13) 0.0171(14) 0.0030(13)
C3 0.0295(15) 0.0291(15) 0.0258(14) 0.0023(12) 0.0124(11) 0.0023(12)
C4 0.0310(16) 0.0298(15) 0.0268(14) 0.0073(12) 0.0119(12) 0.0074(12)
C5 0.0422(18) 0.0305(16) 0.0287(15) 0.0023(12) 0.0127(13) 0.0003(13)
C6 0.0441(19) 0.0383(18) 0.0268(15) 0.0006(13) 0.0123(13) 0.0058(14)
C7 0.0360(17) 0.0431(18) 0.0309(16) 0.0133(14) 0.0138(13) 0.0072(14)
C8 0.048(2) 0.0310(16) 0.0403(18) 0.0105(14) 0.0132(15) -0.0007(15)
C9 0.053(2) 0.0322(17) 0.0303(16) 0.0021(13) 0.0115(14) 0.0034(15)
C10 0.046(2) 0.0353(18) 0.0352(18) -0.0051(14) 0.0138(15) -0.0165(15)
C11 0.0329(18) 0.0441(19) 0.0350(17) -0.0126(15) 0.0046(13) -0.0029(15)
C12 0.0426(19) 0.0430(19) 0.0261(15) -0.0083(14) 0.0083(13) -0.0019(15)
C13 0.0407(19) 0.0333(17) 0.0397(18) -0.0091(14) 0.0150(14) 0.0057(14)
C14 0.054(2) 0.0243(16) 0.0411(19) -0.0021(14) 0.0090(16) 0.0003(15)
C15 0.0231(14) 0.0321(15) 0.0238(14) -0.0030(12) 0.0040(11) -0.0037(12)
C16 0.0282(15) 0.0304(15) 0.0278(15) 0.0024(12) 0.0082(12) -0.0056(12)
C17 0.0216(15) 0.0430(18) 0.0345(16) 0.0028(14) 0.0122(12) -0.0098(13)
C18 0.0179(15) 0.0424(18) 0.0378(17) -0.0026(14) 0.0068(12) -0.0024(13)
C19 0.0233(15) 0.0391(17) 0.0241(14) 0.0016(12) 0.0032(11) 0.0006(12)
C20 0.0266(15) 0.0260(14) 0.0265(14) 0.0034(11) 0.0118(11) -0.0015(11)
C21 0.0276(15) 0.0247(14) 0.0264(14) 0.0038(11) 0.0079(11) 0.0005(12)
C22 0.0238(14) 0.0284(14) 0.0236(14) 0.0007(11) 0.0110(11) 0.0016(11)
C23 0.0265(15) 0.0254(14) 0.0210(13) 0.0018(11) 0.0110(11) -0.0013(11)
C24 0.0225(14) 0.0253(14) 0.0208(13) 0.0006(11) 0.0049(10) 0.0023(11)
C25 0.0196(14) 0.0244(14) 0.0252(14) -0.0040(11) 0.0067(11) -0.0062(11)
C26 0.0344(17) 0.0283(15) 0.0389(17) 0.0093(13) 0.0131(13) 0.0053(13)
C27 0.0376(18) 0.0451(19) 0.0385(18) 0.0155(15) 0.0118(14) 0.0141(15)
C28 0.0361(18) 0.0442(19) 0.047(2) 0.0113(16) 0.0172(15) 0.0168(15)
C29 0.050(2) 0.0330(17) 0.054(2) 0.0098(16) 0.0137(17) 0.0112(15)
C30 0.0310(16) 0.0268(15) 0.0256(14) 0.0050(11) 0.0122(12) 0.0025(12)
C31 0.0416(18) 0.0376(17) 0.0265(15) 0.0055(13) 0.0100(13) 0.0037(14)
C32 0.0388(18) 0.0305(16) 0.0336(16) 0.0092(13) 0.0154(13) 0.0046(13)
C33 0.0371(18) 0.0415(18) 0.0326(16) 0.0100(14) 0.0196(13) 0.0018(14)
C34 0.0244(15) 0.0311(15) 0.0327(15) 0.0020(12) 0.0133(12) -0.0031(12)
C35 0.0237(16) 0.0387(18) 0.052(2) -0.0073(15) 0.0133(14) -0.0078(13)
C36 0.0306(18) 0.0334(18) 0.082(3) -0.0023(18) 0.0296(18) -0.0020(14)
C37 0.0318(19) 0.090(3) 0.043(2) 0.018(2) 0.0200(15) -0.0075(19)

loop_
_atom_type_symbol
_atom_type_description
_atom_type_scat_dispersion_real
_atom_type_scat_dispersion_imag
_atom_type_scat_source
C C 0.0181 0.0091 'International Tables Vol C Tables 4.2.6.8 and 6.1.1.4'
H H 0 0 'International Tables Vol C Tables 4.2.6.8 and 6.1.1.4'
Mo Mo -0.0483 2.7339 'International Tables Vol C Tables 4.2.6.8 and 6.1.1.4'
N N 0.0311 0.018 'International Tables Vol C Tables 4.2.6.8 and 6.1.1.4'
O O 0.0492 0.0322 'International Tables Vol C Tables 4.2.6.8 and 6.1.1.4'
P P 0.2955 0.4335 'International Tables Vol C Tables 4.2.6.8 and 6.1.1.4'
S S 0.3331 0.5567 'International Tables Vol C Tables 4.2.6.8 and 6.1.1.4'

loop_
_geom_angle_atom_site_label_1
_geom_angle_atom_site_label_2
_geom_angle_atom_site_label_3
_geom_angle
C2 Mo1 C1 77.86(13)
C2 Mo1 C14 103.14(14)
C1 Mo1 C14 93.12(13)
C2 Mo1 C10 137.12(14)
C1 Mo1 C10 89.82(13)
C14 Mo1 C10 35.98(14)
C2 Mo1 C13 95.69(13)
C1 Mo1 C13 125.85(13)
C14 Mo1 C13 35.37(13)
C10 Mo1 C13 58.99(13)
C2 Mo1 C11 153.53(13)
C1 Mo1 C11 119.31(13)
C14 Mo1 C11 58.72(14)
C10 Mo1 C11 34.98(13)
C13 Mo1 C11 58.15(12)
C2 Mo1 C12 120.90(13)
C1 Mo1 C12 147.02(13)
C14 Mo1 C12 57.86(13)
C10 Mo1 C12 57.70(12)
C13 Mo1 C12 34.51(13)
C11 Mo1 C12 34.35(12)
C2 Mo1 P1 110.96(9)
C1 Mo1 P1 78.92(9)
C14 Mo1 P1 142.19(10)
C10 Mo1 P1 106.50(10)
C13 Mo1 P1 147.78(9)
C11 Mo1 P1 92.96(9)
C12 Mo1 P1 113.39(9)
C2 Mo1 S1 80.70(10)
C1 Mo1 S1 129.12(9)
C14 Mo1 S1 136.75(10)
C10 Mo1 S1 134.47(9)
C13 Mo1 S1 101.67(9)
C11 Mo1 S1 99.52(10)
C12 Mo1 S1 82.85(9)
P1 Mo1 S1 66.76(3)
C15 Mo2 C23 146.65(11)
C15 Mo2 C21 142.40(11)
C23 Mo2 C21 67.32(10)
C15 Mo2 C19 37.50(11)
C23 Mo2 C19 151.00(11)
C21 Mo2 C19 105.77(11)
C15 Mo2 C22 152.63(11)
C23 Mo2 C22 36.61(10)
C21 Mo2 C22 36.65(10)
C19 Mo2 C22 122.48(11)
C15 Mo2 C16 37.75(11)
C23 Mo2 C16 109.58(11)
C21 Mo2 C16 150.44(11)
C19 Mo2 C16 61.78(11)
C22 Mo2 C16 124.53(11)
C15 Mo2 C20 133.85(11)
C23 Mo2 C20 78.01(10)
C21 Mo2 C20 36.87(11)
C19 Mo2 C20 114.16(11)
C22 Mo2 C20 64.73(10)
C16 Mo2 C20 170.73(11)
C15 Mo2 C24 137.46(11)
C23 Mo2 C24 36.84(10)
C21 Mo2 C24 77.76(10)
C19 Mo2 C24 172.11(11)
C22 Mo2 C24 64.54(10)
C16 Mo2 C24 118.39(11)
C20 Mo2 C24 64.35(10)
C15 Mo2 C17 60.71(11)
C23 Mo2 C17 96.33(11)
C21 Mo2 C17 115.11(12)
C19 Mo2 C17 59.97(11)
C22 Mo2 C17 94.00(11)
C16 Mo2 C17 35.42(12)
C20 Mo2 C17 151.51(12)
C24 Mo2 C17 125.34(11)
C15 Mo2 C18 60.46(11)
C23 Mo2 C18 115.59(11)
C21 Mo2 C18 94.11(11)
C19 Mo2 C18 35.43(11)
C22 Mo2 C18 93.10(11)
C16 Mo2 C18 59.72(12)
C20 Mo2 C18 122.56(12)
C24 Mo2 C18 152.31(11)
C17 Mo2 C18 35.44(12)
C15 Mo2 C25 133.26(10)
C23 Mo2 C25 64.43(10)
C21 Mo2 C25 64.15(10)
C19 Mo2 C25 140.00(11)
C22 Mo2 C25 73.97(10)
C16 Mo2 C25 143.15(11)
C20 Mo2 C25 34.80(10)
C24 Mo2 C25 35.05(10)
C17 Mo2 C25 160.01(11)
C18 Mo2 C25 157.08(12)
C15 Mo2 P1 43.54(8)
C23 Mo2 P1 134.75(8)
C21 Mo2 P1 135.60(8)
C19 Mo2 P1 70.69(8)
C22 Mo2 P1 163.82(7)
C16 Mo2 P1 68.70(8)
C20 Mo2 P1 102.25(8)
C24 Mo2 P1 101.78(7)
C17 Mo2 P1 101.34(8)
C18 Mo2 P1 102.37(8)
C25 Mo2 P1 89.86(7)
C15 P1 C3 110.71(14)
C15 P1 Mo1 121.49(10)
C3 P1 Mo1 95.19(10)
C15 P1 Mo2 58.27(9)
C3 P1 Mo2 117.55(10)
Mo1 P1 Mo2 145.70(3)
C3 S1 Mo1 94.04(10)
C3 N1 C4 118.4(3)
O1 C1 Mo1 178.6(3)
O2 C2 Mo1 177.9(3)
N1 C3 S1 131.8(2)
N1 C3 P1 128.5(2)
S1 C3 P1 99.63(15)
C9 C4 C5 119.7(3)
C9 C4 N1 119.5(3)
C5 C4 N1 120.8(3)
C6 C5 C4 119.4(3)
C6 C5 H5 120.3
C4 C5 H5 120.3
C7 C6 C5 121.0(3)
C7 C6 H6 119.5
C5 C6 H6 119.5
C6 C7 C8 119.7(3)
C6 C7 H7 120.2
C8 C7 H7 120.2
C7 C8 C9 120.1(3)
C7 C8 H8 119.9
C9 C8 H8 119.9
C8 C9 C4 120.1(3)
C8 C9 H9 120
C4 C9 H9 120
C11 C10 C14 107.7(3)
C11 C10 Mo1 74.87(19)
C14 C10 Mo1 70.94(19)
C11 C10 H10 126.1
C14 C10 H10 126.1
Mo1 C10 H10 119.9
C10 C11 C12 107.6(3)
C10 C11 Mo1 70.15(18)
C12 C11 Mo1 73.85(19)
C10 C11 H11 126.2
C12 C11 H11 126.2
Mo1 C11 H11 121.5
C13 C12 C11 108.9(3)
C13 C12 Mo1 70.55(18)
C11 C12 Mo1 71.80(18)
C13 C12 H12 125.5
C11 C12 H12 125.5
Mo1 C12 H12 123.7
C14 C13 C12 107.4(3)
C14 C13 Mo1 70.04(18)
C12 C13 Mo1 74.95(18)
C14 C13 H13 126.3
C12 C13 H13 126.3
Mo1 C13 H13 120.5
C13 C14 C10 108.4(3)
C13 C14 Mo1 74.59(19)
C10 C14 Mo1 73.1(2)
C13 C14 H14 125.8
C10 C14 H14 125.8
Mo1 C14 H14 118.4
C19 C15 C16 107.9(3)
C19 C15 P1 119.5(2)
C16 C15 P1 114.4(2)
C19 C15 Mo2 74.07(17)
C16 C15 Mo2 74.05(16)
P1 C15 Mo2 78.20(10)
C17 C16 C15 106.9(3)
C17 C16 Mo2 74.26(18)
C15 C16 Mo2 68.20(16)
C17 C16 H16 126.6
C15 C16 H16 126.6
Mo2 C16 H16 122.6
C16 C17 C18 108.9(3)
C16 C17 Mo2 70.32(17)
C18 C17 Mo2 72.32(17)
C16 C17 H17 125.5
C18 C17 H17 125.5
Mo2 C17 H17 123.4
C19 C18 C17 109.4(3)
C19 C18 Mo2 70.15(17)
C17 C18 Mo2 72.25(17)
C19 C18 H18 125.3
C17 C18 H18 125.3
Mo2 C18 H18 123.9
C18 C19 C15 106.9(3)
C18 C19 Mo2 74.42(17)
C15 C19 Mo2 68.43(15)
C18 C19 H19 126.6
C15 C19 H19 126.6
Mo2 C19 H19 122.3
C25 C20 C21 121.2(3)
C25 C20 Mo2 77.17(17)
C21 C20 Mo2 70.43(16)
C25 C20 H20 119.4
C21 C20 H20 119.4
Mo2 C20 H20 124.6
C22 C21 C20 117.2(3)
C22 C21 C26 122.7(3)
C20 C21 C26 119.2(3)
C22 C21 Mo2 72.51(16)
C20 C21 Mo2 72.70(17)
C26 C21 Mo2 134.2(2)
C23 C22 C21 122.6(3)
C23 C22 Mo2 70.73(16)
C21 C22 Mo2 70.84(16)
C23 C22 H22 118.7
C21 C22 H22 118.7
Mo2 C22 H22 133.3
C22 C23 C24 117.1(2)
C22 C23 C30 122.9(2)
C24 C23 C30 118.8(3)
C22 C23 Mo2 72.66(16)
C24 C23 Mo2 73.06(15)
C30 C23 Mo2 134.9(2)
C25 C24 C23 121.1(3)
C25 C24 Mo2 76.79(16)
C23 C24 Mo2 70.10(15)
C25 C24 H24 119.4
C23 C24 H24 119.4
Mo2 C24 H24 125.3
C20 C25 C24 119.3(3)
C20 C25 C34 120.7(3)
C24 C25 C34 119.9(3)
C20 C25 Mo2 68.03(15)
C24 C25 Mo2 68.17(15)
C34 C25 Mo2 140.33(19)
C27 C26 C28 108.6(3)
C27 C26 C21 111.5(3)
C28 C26 C21 112.2(3)
C27 C26 C29 109.5(3)
C28 C26 C29 107.3(3)
C21 C26 C29 107.6(3)
C26 C27 H27A 109.5
C26 C27 H27B 109.5
H27A C27 H27B 109.5
C26 C27 H27C 109.5
H27A C27 H27C 109.5
H27B C27 H27C 109.5
C26 C28 H28A 109.5
C26 C28 H28B 109.5
H28A C28 H28B 109.5
C26 C28 H28C 109.5
H28A C28 H28C 109.5
H28B C28 H28C 109.5
C26 C29 H29A 109.5
C26 C29 H29B 109.5
H29A C29 H29B 109.5
C26 C29 H29C 109.5
H29A C29 H29C 109.5
H29B C29 H29C 109.5
C23 C30 C33 112.2(3)
C23 C30 C32 111.4(2)
C33 C30 C32 108.8(3)
C23 C30 C31 107.1(2)
C33 C30 C31 108.2(3)
C32 C30 C31 109.1(3)
C30 C31 H31A 109.5
C30 C31 H31B 109.5
H31A C31 H31B 109.5
C30 C31 H31C 109.5
H31A C31 H31C 109.5
H31B C31 H31C 109.5
C30 C32 H32A 109.5
C30 C32 H32B 109.5
H32A C32 H32B 109.5
C30 C32 H32C 109.5
H32A C32 H32C 109.5
H32B C32 H32C 109.5
C30 C33 H33A 109.5
C30 C33 H33B 109.5
H33A C33 H33B 109.5
C30 C33 H33C 109.5
H33A C33 H33C 109.5
H33B C33 H33C 109.5
C36 C34 C37 109.2(3)
C36 C34 C35 108.5(3)
C37 C34 C35 108.3(3)
C36 C34 C25 113.4(3)
C37 C34 C25 112.5(3)
C35 C34 C25 104.7(2)
C34 C35 H35A 109.5
C34 C35 H35B 109.5
H35A C35 H35B 109.5
C34 C35 H35C 109.5
H35A C35 H35C 109.5
H35B C35 H35C 109.5
C34 C36 H36A 109.5
C34 C36 H36B 109.5
H36A C36 H36B 109.5
C34 C36 H36C 109.5
H36A C36 H36C 109.5
H36B C36 H36C 109.5
C34 C37 H37A 109.5
C34 C37 H37B 109.5
H37A C37 H37B 109.5
C34 C37 H37C 109.5
H37A C37 H37C 109.5
H37B C37 H37C 109.5

loop_
_geom_bond_atom_site_label_1
_geom_bond_atom_site_label_2
_geom_bond_distance
Mo1 C2 1.960(3)
Mo1 C1 1.966(3)
Mo1 C14 2.280(3)
Mo1 C10 2.308(3)
Mo1 C13 2.339(3)
Mo1 C11 2.369(3)
Mo1 C12 2.395(3)
Mo1 P1 2.4523(8)
Mo1 S1 2.5274(8)
Mo2 C15 2.198(3)
Mo2 C23 2.250(3)
Mo2 C21 2.254(3)
Mo2 C19 2.273(3)
Mo2 C22 2.276(3)
Mo2 C16 2.276(3)
Mo2 C20 2.283(3)
Mo2 C24 2.289(3)
Mo2 C17 2.326(3)
Mo2 C18 2.327(3)
Mo2 C25 2.401(3)
Mo2 P1 2.5296(7)
P1 C15 1.780(3)
P1 C3 1.821(3)
S1 C3 1.766(3)
N1 C3 1.276(4)
N1 C4 1.420(4)
O1 C1 1.154(4)
O2 C2 1.159(4)
C4 C9 1.389(5)
C4 C5 1.394(4)
C5 C6 1.383(4)
C5 H5 0.93
C6 C7 1.376(5)
C6 H6 0.93
C7 C8 1.383(5)
C7 H7 0.93
C8 C9 1.386(5)
C8 H8 0.93
C9 H9 0.93
C10 C11 1.407(5)
C10 C14 1.417(6)
C10 H10 0.93
C11 C12 1.407(5)
C11 H11 0.93
C12 C13 1.405(5)
C12 H12 0.93
C13 C14 1.404(5)
C13 H13 0.93
C14 H14 0.93
C15 C19 1.439(4)
C15 C16 1.449(4)
C16 C17 1.401(5)
C16 H16 0.93
C17 C18 1.416(5)
C17 H17 0.93
C18 C19 1.401(4)
C18 H18 0.93
C19 H19 0.93
C20 C25 1.405(4)
C20 C21 1.435(4)
C20 H20 0.93
C21 C22 1.424(4)
C21 C26 1.538(4)
C22 C23 1.422(4)
C22 H22 0.93
C23 C24 1.435(4)
C23 C30 1.527(4)
C24 C25 1.416(4)
C24 H24 0.93
C25 C34 1.539(4)
C26 C27 1.535(5)
C26 C28 1.537(5)
C26 C29 1.544(5)
C27 H27A 0.96
C27 H27B 0.96
C27 H27C 0.96
C28 H28A 0.96
C28 H28B 0.96
C28 H28C 0.96
C29 H29A 0.96
C29 H29B 0.96
C29 H29C 0.96
C30 C33 1.531(4)
C30 C32 1.534(4)
C30 C31 1.545(4)
C31 H31A 0.96
C31 H31B 0.96
C31 H31C 0.96
C32 H32A 0.96
C32 H32B 0.96
C32 H32C 0.96
C33 H33A 0.96
C33 H33B 0.96
C33 H33C 0.96
C34 C36 1.520(5)
C34 C37 1.531(5)
C34 C35 1.531(4)
C35 H35A 0.96
C35 H35B 0.96
C35 H35C 0.96
C36 H36A 0.96
C36 H36B 0.96
C36 H36C 0.96
C37 H37A 0.96
C37 H37B 0.96
C37 H37C 0.96
